data_1008142
loop_
_publ_author_name
'Biusson, G'
'Bertaut, F'
'Mareschal, J'

_publ_section_title
;
Etude cristallographique des composes T Cr O~4~ (T= terre rare ou Y)
;
_journal_coden_ASTM COREAF
_journal_name_full
;
Comptes Rendus Hebdomadaires des Seances de l'Academie des Sciences
(1884 - 1965)
;
_journal_page_first 411
_journal_page_last 413
_journal_volume 259
_journal_year 1964
_chemical_formula_structural 'Lu Cr O4'
_chemical_formula_sum 'Cr Lu O4'
_chemical_name_systematic 'Lutetium(II) chromate'
_space_group_IT_number 141
_symmetry_cell_setting tetragonal
_symmetry_space_group_name_Hall 'I 4bw 2bw -1bw'
_symmetry_space_group_name_H-M 'I 41/a m d :1'
_cell_angle_alpha 90
_cell_angle_beta 90
_cell_angle_gamma 90
_cell_formula_units_Z 4
_cell_length_a 7.027
_cell_length_b 7.027
_cell_length_c 6.2
_cell_volume 306.1
_cod_original_sg_symbol_H-M 'I 41/a m d S'
_cod_database_code 1008142

loop_
_symmetry_equiv_pos_as_xyz
x,y,z
-x,-y,z
x,1/2+y,1/4-z
-x,1/2-y,1/4-z
-x,y,z
x,-y,z
-x,1/2+y,1/4-z
x,1/2-y,1/4-z
y,x,-z
-y,-x,-z
y,1/2+x,1/4+z
-y,1/2-x,1/4+z
-y,x,-z
y,-x,-z
-y,1/2+x,1/4+z
y,1/2-x,1/4+z
1/2+x,1/2+y,1/2+z
1/2-x,1/2-y,1/2+z
1/2+x,y,3/4-z
1/2-x,-y,3/4-z
1/2-x,1/2+y,1/2+z
1/2+x,1/2-y,1/2+z
1/2-x,y,3/4-z
1/2+x,-y,3/4-z
1/2+y,1/2+x,1/2-z
1/2-y,1/2-x,1/2-z
1/2+y,x,3/4+z
1/2-y,-x,3/4+z
1/2-y,1/2+x,1/2-z
1/2+y,1/2-x,1/2-z
1/2-y,x,3/4+z
1/2+y,-x,3/4+z

loop_
_atom_site_label
_atom_site_type_symbol
_atom_site_symmetry_multiplicity
_atom_site_Wyckoff_symbol
_atom_site_fract_x
_atom_site_fract_y
_atom_site_fract_z
_atom_site_occupancy
_atom_site_attached_hydrogens
_atom_site_calc_flag
Lu1 Lu2+ 4 a 0. 0. 0. 1. 0 d
Cr1 Cr6+ 4 b 0. 0. 0.5 1. 0 d
O1 O2- 16 h 0. 0.182 0.332 1. 0 d

loop_
_atom_type_symbol
_atom_type_oxidation_number
Lu2+ 2.000
Cr6+ 6.000
O2- -2.000
